data_1542270
loop_
_publ_author_name
'Amiri, Nayereh'
'Rofouei, Mohammad K.'
'Ghasemi, Jahan B.'

_publ_section_title
;
 Multivariate optimization, preconcentration and determination of mercury
 ions with (1-(p-acetyl phenyl)-3-(o-methyl benzoate)) triazene in aqueous
 samples using ICP-AES
;
_journal_issue 5
_journal_name_full 'Anal. Methods'
_journal_page_first 1111
_journal_paper_doi 10.1039/C5AY03169A
_journal_volume 8
_journal_year 2016
_chemical_formula_moiety 'C16 H15 N3 O3'
_chemical_formula_sum 'C16 H15 N3 O3'
_chemical_formula_weight 297.31
_chemical_name_systematic
; 
 ? 
;
_space_group_IT_number 14
_symmetry_cell_setting monoclinic
_symmetry_space_group_name_Hall '-P 2ybc'
_symmetry_space_group_name_H-M 'P 1 21/c 1'
_atom_sites_solution_hydrogens geom
_atom_sites_solution_primary direct
_atom_sites_solution_secondary difmap
_audit_creation_method SHELXL-97
_audit_update_record
;
2015-08-24 deposited with the CCDC.
2016-01-04 downloaded from the CCDC.
;
_cell_angle_alpha 90.00
_cell_angle_beta 115.54(2)
_cell_angle_gamma 90.00
_cell_formula_units_Z 4
_cell_length_a 8.0689(16)
_cell_length_b 13.762(3)
_cell_length_c 14.911(5)
_cell_measurement_reflns_used 3997
_cell_measurement_temperature 298(2)
_cell_measurement_theta_max 29.16
_cell_measurement_theta_min 2.12
_cell_volume 1494.0(7)
_computing_cell_refinement 'X-Area (Stoe & Cie GmbH, 2005)'
_computing_data_collection 'X-Area (Stoe & Cie GmbH, 2005)'
_computing_data_reduction 'X-Area (Stoe & Cie GmbH, 2005)'
_computing_molecular_graphics 'ORTEP-3 for Windows (Farrugia, 1997)'
_computing_publication_material 'WinGX (Farrugia, 1999)'
_computing_structure_refinement 'SHELXL-97 (Sheldrick, 2008)'
_computing_structure_solution 'SHELXS-97 (Sheldrick, 2008)'
_diffrn_ambient_temperature 298(2)
_diffrn_detector_area_resol_mean '0.15 mm'
_diffrn_measured_fraction_theta_full 0.994
_diffrn_measured_fraction_theta_max 0.994
_diffrn_measurement_device_type 'STOE IPDS 2T'
_diffrn_measurement_method 'rotation method'
_diffrn_radiation_monochromator graphite
_diffrn_radiation_source 'fine-focus sealed tube'
_diffrn_radiation_type MoK\a
_diffrn_radiation_wavelength 0.71073
_diffrn_reflns_av_R_equivalents 0.0868
_diffrn_reflns_av_sigmaI/netI 0.1324
_diffrn_reflns_limit_h_max 11
_diffrn_reflns_limit_h_min -11
_diffrn_reflns_limit_k_max 18
_diffrn_reflns_limit_k_min -16
_diffrn_reflns_limit_l_max 20
_diffrn_reflns_limit_l_min -20
_diffrn_reflns_number 10101
_diffrn_reflns_theta_full 29.16
_diffrn_reflns_theta_max 29.16
_diffrn_reflns_theta_min 2.12
_diffrn_standards_number 0
_exptl_absorpt_coefficient_mu 0.094
_exptl_absorpt_correction_type none
_exptl_crystal_colour yellow
_exptl_crystal_density_diffrn 1.322
_exptl_crystal_density_method 'not measured'
_exptl_crystal_description block
_exptl_crystal_F_000 624
_exptl_crystal_size_max 0.35
_exptl_crystal_size_mid 0.2
_exptl_crystal_size_min 0.2
_refine_diff_density_max 0.115
_refine_diff_density_min -0.121
_refine_diff_density_rms 0.029
_refine_ls_extinction_coef 0.0048(10)
_refine_ls_extinction_expression Fc^*^=kFc[1+0.001xFc^2^\l^3^/sin(2\q)]^-1/4^
_refine_ls_extinction_method SHELXL
_refine_ls_goodness_of_fit_ref 0.823
_refine_ls_hydrogen_treatment mixed
_refine_ls_matrix_type full
_refine_ls_number_parameters 206
_refine_ls_number_reflns 3997
_refine_ls_number_restraints 0
_refine_ls_restrained_S_all 0.823
_refine_ls_R_factor_all 0.1986
_refine_ls_R_factor_gt 0.0553
_refine_ls_shift/su_max 0.001
_refine_ls_shift/su_mean 0.000
_refine_ls_structure_factor_coef Fsqd
_refine_ls_weighting_details 'calc w=1/[\s^2^(Fo^2^)+(0.0310P)^2^+0.0000P] where P=(Fo^2^+2Fc^2^)/3'
_refine_ls_weighting_scheme calc
_refine_ls_wR_factor_gt 0.0773
_refine_ls_wR_factor_ref 0.1025
_reflns_number_gt 1333
_reflns_number_total 3997
_reflns_threshold_expression >2sigma(I)
_cod_data_source_file c5ay03169a3.cif
_cod_data_source_block kh695h
_cod_depositor_comments 'Adding full bibliography for 1542270.cif.'
_cod_original_sg_symbol_H-M 'P 21/c'
_cod_database_code 1542270

loop_
_symmetry_equiv_pos_as_xyz
'x, y, z'
'-x, y+1/2, -z+1/2'
'-x, -y, -z'
'x, -y-1/2, z-1/2'

loop_
_atom_site_label
_atom_site_type_symbol
_atom_site_fract_x
_atom_site_fract_y
_atom_site_fract_z
_atom_site_U_iso_or_equiv
_atom_site_adp_type
_atom_site_occupancy
_atom_site_symmetry_multiplicity
_atom_site_calc_flag
_atom_site_refinement_flags
O1 O 0.4039(2) 0.39674(12) 0.58423(13) 0.0719(6) Uani 1 1 d .
O2 O 0.4202(2) 0.30258(12) 0.46720(13) 0.0669(5) Uani 1 1 d .
O3 O 1.0487(3) -0.35567(15) 0.41574(16) 0.0983(7) Uani 1 1 d .
N1 N 0.6206(3) 0.14175(15) 0.52527(16) 0.0513(6) Uani 1 1 d .
N2 N 0.6954(3) 0.06049(13) 0.51042(15) 0.0480(5) Uani 1 1 d .
N3 N 0.6620(2) 0.04774(13) 0.42053(15) 0.0498(5) Uani 1 1 d .
C1 C 0.2838(4) 0.4621(2) 0.5078(2) 0.0922(10) Uani 1 1 d .
H1A H 0.3118 0.4593 0.4515 0.138 Uiso 1 1 calc R
H1B H 0.3014 0.5272 0.5333 0.138 Uiso 1 1 calc R
H1C H 0.1583 0.4431 0.4879 0.138 Uiso 1 1 calc R
C2 C 0.4602(3) 0.31745(18) 0.5543(2) 0.0506(6) Uani 1 1 d .
C3 C 0.5696(3) 0.25288(17) 0.63719(17) 0.0435(5) Uani 1 1 d .
C4 C 0.5959(3) 0.27431(18) 0.73389(18) 0.0528(7) Uani 1 1 d .
H4 H 0.5457 0.3310 0.7456 0.063 Uiso 1 1 calc R
C5 C 0.6938(3) 0.2138(2) 0.81206(19) 0.0626(7) Uani 1 1 d .
H5 H 0.7080 0.2286 0.8758 0.075 Uiso 1 1 calc R
C6 C 0.7709(3) 0.1307(2) 0.7947(2) 0.0659(7) Uani 1 1 d .
H6 H 0.8393 0.0899 0.8475 0.079 Uiso 1 1 calc R
C7 C 0.7484(3) 0.10709(18) 0.70066(19) 0.0568(7) Uani 1 1 d .
H7 H 0.8016 0.0508 0.6903 0.068 Uiso 1 1 calc R
C8 C 0.6463(3) 0.16710(17) 0.62099(18) 0.0441(6) Uani 1 1 d .
C9 C 0.7434(3) -0.03961(16) 0.40635(17) 0.0422(6) Uani 1 1 d .
C10 C 0.8413(3) -0.10425(18) 0.48196(19) 0.0529(6) Uani 1 1 d .
H10 H 0.8603 -0.0910 0.5469 0.063 Uiso 1 1 calc R
C11 C 0.9099(3) -0.18776(18) 0.46085(18) 0.0530(6) Uani 1 1 d .
H11 H 0.9747 -0.2309 0.5121 0.064 Uiso 1 1 calc R
C12 C 0.8851(3) -0.20976(17) 0.36472(18) 0.0452(6) Uani 1 1 d .
C13 C 0.9585(3) -0.30257(19) 0.3469(2) 0.0571(7) Uani 1 1 d .
C14 C 0.9202(4) -0.33144(19) 0.24311(19) 0.0754(8) Uani 1 1 d .
H14A H 0.9838 -0.3908 0.2445 0.113 Uiso 1 1 calc R
H14B H 0.9616 -0.2811 0.2130 0.113 Uiso 1 1 calc R
H14C H 0.7905 -0.3409 0.2051 0.113 Uiso 1 1 calc R
C15 C 0.7888(3) -0.14442(17) 0.29022(18) 0.0520(6) Uani 1 1 d .
H15 H 0.7700 -0.1573 0.2253 0.062 Uiso 1 1 calc R
C16 C 0.7196(3) -0.05969(17) 0.31128(17) 0.0530(7) Uani 1 1 d .
H16 H 0.6564 -0.0159 0.2604 0.064 Uiso 1 1 calc R
H1 H 0.555(3) 0.1806(18) 0.4760(18) 0.072(9) Uiso 1 1 d .

loop_
_atom_site_aniso_label
_atom_site_aniso_U_11
_atom_site_aniso_U_22
_atom_site_aniso_U_33
_atom_site_aniso_U_23
_atom_site_aniso_U_13
_atom_site_aniso_U_12
O1 0.0879(13) 0.0584(12) 0.0657(13) 0.0004(10) 0.0296(11) 0.0260(11)
O2 0.0889(13) 0.0611(12) 0.0475(11) 0.0054(10) 0.0263(10) 0.0180(10)
O3 0.1281(17) 0.0823(16) 0.0820(16) 0.0157(14) 0.0427(15) 0.0553(14)
N1 0.0662(14) 0.0414(13) 0.0488(16) 0.0008(12) 0.0271(13) 0.0074(12)
N2 0.0557(12) 0.0419(12) 0.0495(14) -0.0047(11) 0.0257(11) -0.0008(10)
N3 0.0608(13) 0.0457(12) 0.0466(14) -0.0022(11) 0.0267(11) 0.0015(10)
C1 0.103(2) 0.071(2) 0.101(3) 0.021(2) 0.043(2) 0.0437(19)
C2 0.0534(15) 0.0427(15) 0.0563(18) -0.0045(15) 0.0243(14) -0.0022(12)
C3 0.0404(12) 0.0440(14) 0.0451(15) -0.0038(12) 0.0176(11) -0.0026(11)
C4 0.0487(14) 0.0602(17) 0.0486(17) -0.0109(14) 0.0201(13) -0.0025(13)
C5 0.0535(15) 0.089(2) 0.0418(16) -0.0079(16) 0.0170(13) -0.0004(15)
C6 0.0615(16) 0.084(2) 0.0469(17) 0.0135(17) 0.0179(14) 0.0121(16)
C7 0.0594(16) 0.0573(17) 0.0534(17) 0.0068(15) 0.0240(14) 0.0131(13)
C8 0.0439(13) 0.0472(15) 0.0400(15) -0.0003(12) 0.0172(12) -0.0024(11)
C9 0.0478(13) 0.0386(14) 0.0427(16) 0.0010(12) 0.0219(13) -0.0016(11)
C10 0.0581(15) 0.0573(17) 0.0407(15) 0.0001(13) 0.0189(13) 0.0046(13)
C11 0.0520(14) 0.0580(16) 0.0439(16) 0.0067(14) 0.0157(13) 0.0098(13)
C12 0.0386(13) 0.0473(15) 0.0470(15) -0.0037(13) 0.0159(12) -0.0024(11)
C13 0.0544(16) 0.0530(17) 0.0667(19) 0.0032(16) 0.0286(15) 0.0082(13)
C14 0.092(2) 0.0625(19) 0.074(2) -0.0170(17) 0.0378(18) 0.0036(16)
C15 0.0654(16) 0.0512(15) 0.0392(15) -0.0035(14) 0.0223(13) 0.0041(14)
C16 0.0694(17) 0.0472(16) 0.0423(16) 0.0070(13) 0.0240(14) 0.0091(13)

loop_
_atom_type_symbol
_atom_type_description
_atom_type_scat_dispersion_real
_atom_type_scat_dispersion_imag
_atom_type_scat_source
C C 0.0033 0.0016 'International Tables Vol C Tables 4.2.6.8 and 6.1.1.4'
H H 0.0000 0.0000 'International Tables Vol C Tables 4.2.6.8 and 6.1.1.4'
N N 0.0061 0.0033 'International Tables Vol C Tables 4.2.6.8 and 6.1.1.4'
O O 0.0106 0.0060 'International Tables Vol C Tables 4.2.6.8 and 6.1.1.4'

loop_
_geom_angle_atom_site_label_1
_geom_angle_atom_site_label_2
_geom_angle_atom_site_label_3
_geom_angle
C2 O1 C1 117.1(2)
N2 N1 C8 120.1(2)
N2 N1 H1 121.7(16)
C8 N1 H1 118.2(16)
N3 N2 N1 112.9(2)
N2 N3 C9 111.93(19)
O1 C1 H1A 109.5
O1 C1 H1B 109.5
H1A C1 H1B 109.5
O1 C1 H1C 109.5
H1A C1 H1C 109.5
H1B C1 H1C 109.5
O2 C2 O1 121.7(2)
O2 C2 C3 125.8(2)
O1 C2 C3 112.5(2)
C4 C3 C8 118.3(2)
C4 C3 C2 120.7(2)
C8 C3 C2 121.0(2)
C5 C4 C3 121.6(2)
C5 C4 H4 119.2
C3 C4 H4 119.2
C4 C5 C6 119.0(2)
C4 C5 H5 120.5
C6 C5 H5 120.5
C7 C6 C5 121.1(3)
C7 C6 H6 119.5
C5 C6 H6 119.5
C6 C7 C8 120.1(2)
C6 C7 H7 120.0
C8 C7 H7 120.0
C7 C8 N1 119.9(2)
C7 C8 C3 119.8(2)
N1 C8 C3 120.3(2)
C16 C9 C10 119.2(2)
C16 C9 N3 117.0(2)
C10 C9 N3 123.9(2)
C11 C10 C9 119.8(2)
C11 C10 H10 120.1
C9 C10 H10 120.1
C10 C11 C12 121.7(2)
C10 C11 H11 119.1
C12 C11 H11 119.1
C15 C12 C11 117.9(2)
C15 C12 C13 123.3(2)
C11 C12 C13 118.8(2)
O3 C13 C12 120.6(2)
O3 C13 C14 119.8(2)
C12 C13 C14 119.7(2)
C13 C14 H14A 109.5
C13 C14 H14B 109.5
H14A C14 H14B 109.5
C13 C14 H14C 109.5
H14A C14 H14C 109.5
H14B C14 H14C 109.5
C12 C15 C16 120.5(2)
C12 C15 H15 119.7
C16 C15 H15 119.7
C9 C16 C15 120.8(2)
C9 C16 H16 119.6
C15 C16 H16 119.6

loop_
_geom_bond_atom_site_label_1
_geom_bond_atom_site_label_2
_geom_bond_distance
O1 C2 1.331(3)
O1 C1 1.447(3)
O2 C2 1.213(3)
O3 C13 1.214(3)
N1 N2 1.334(2)
N1 C8 1.395(3)
N1 H1 0.88(2)
N2 N3 1.260(2)
N3 C9 1.429(3)
C1 H1A 0.9600
C1 H1B 0.9600
C1 H1C 0.9600
C2 C3 1.468(3)
C3 C4 1.396(3)
C3 C8 1.401(3)
C4 C5 1.372(3)
C4 H4 0.9300
C5 C6 1.379(3)
C5 H5 0.9300
C6 C7 1.372(3)
C6 H6 0.9300
C7 C8 1.389(3)
C7 H7 0.9300
C9 C16 1.374(3)
C9 C10 1.385(3)
C10 C11 1.370(3)
C10 H10 0.9300
C11 C12 1.393(3)
C11 H11 0.9300
C12 C15 1.379(3)
C12 C13 1.480(3)
C13 C14 1.495(3)
C14 H14A 0.9600
C14 H14B 0.9600
C14 H14C 0.9600
C15 C16 1.386(3)
C15 H15 0.9300
C16 H16 0.9300

loop_
_geom_hbond_atom_site_label_D
_geom_hbond_atom_site_label_H
_geom_hbond_atom_site_label_A
_geom_hbond_distance_DH
_geom_hbond_distance_HA
_geom_hbond_distance_DA
_geom_hbond_angle_DHA
N1 H1 O2 0.88(2) 1.97(3) 2.656(3) 134(2)

loop_
_geom_torsion_atom_site_label_1
_geom_torsion_atom_site_label_2
_geom_torsion_atom_site_label_3
_geom_torsion_atom_site_label_4
_geom_torsion
C8 N1 N2 N3 -179.3(2)
N1 N2 N3 C9 179.99(17)
C1 O1 C2 O2 3.5(3)
C1 O1 C2 C3 -175.7(2)
O2 C2 C3 C4 -175.4(2)
O1 C2 C3 C4 3.7(3)
O2 C2 C3 C8 3.0(3)
O1 C2 C3 C8 -177.9(2)
C8 C3 C4 C5 0.0(3)
C2 C3 C4 C5 178.4(2)
C3 C4 C5 C6 1.2(4)
C4 C5 C6 C7 -1.1(4)
C5 C6 C7 C8 -0.1(4)
C6 C7 C8 N1 -178.7(2)
C6 C7 C8 C3 1.4(3)
N2 N1 C8 C7 -0.6(3)
N2 N1 C8 C3 179.3(2)
C4 C3 C8 C7 -1.3(3)
C2 C3 C8 C7 -179.7(2)
C4 C3 C8 N1 178.8(2)
C2 C3 C8 N1 0.4(3)
N2 N3 C9 C16 -178.4(2)
N2 N3 C9 C10 2.3(3)
C16 C9 C10 C11 -1.2(3)
N3 C9 C10 C11 178.0(2)
C9 C10 C11 C12 0.4(3)
C10 C11 C12 C15 0.1(3)
C10 C11 C12 C13 -178.3(2)
C15 C12 C13 O3 177.0(2)
C11 C12 C13 O3 -4.6(3)
C15 C12 C13 C14 -3.4(3)
C11 C12 C13 C14 175.0(2)
C11 C12 C15 C16 0.1(3)
C13 C12 C15 C16 178.5(2)
C10 C9 C16 C15 1.4(3)
N3 C9 C16 C15 -177.9(2)
C12 C15 C16 C9 -0.9(3)
